data_2022344
loop_
_publ_author_name
'Shaw, Thomas E.'
'Sattelberger, Alfred P.'
'Jurca, Titel'

_publ_section_title
;
 A 35-year-old mystery solved: a facile synthetic route and structural
 confirmation of tetrachlorobis(diethyl ether)tungsten(IV)
;
_journal_coeditor_code YP3213
_journal_issue 4
_journal_name_full 'Acta Crystallographica Section C'
_journal_page_first 181
_journal_page_last 185
_journal_paper_doi 10.1107/S2053229621002412
_journal_volume 77
_journal_year 2021
_chemical_formula_iupac '[W Cl4 (C4 H10 O)2]'
_chemical_formula_moiety 'C8 H20 Cl4 O2 W'
_chemical_formula_sum 'C8 H20 Cl4 O2 W'
_chemical_formula_weight 473.89
_chemical_name_systematic
;
<i>trans</i>-Tetrachloridobis(diethyl ether-\k<i>O</i>)tungsten(IV)
;
_space_group_crystal_system monoclinic
_space_group_IT_number 14
_space_group_name_Hall '-P 2yn'
_space_group_name_H-M_alt 'P 1 21/n 1'
_atom_sites_solution_hydrogens geom
_atom_sites_solution_primary dual
_audit_creation_method
;
Olex2 1.3
(compiled 2020.11.12 svn.r5f609507 for OlexSys, GUI svn.r6272)
;
_cell_angle_alpha 90
_cell_angle_beta 106.339(4)
_cell_angle_gamma 90
_cell_formula_units_Z 2
_cell_length_a 7.5962(3)
_cell_length_b 11.4871(4)
_cell_length_c 9.0245(4)
_cell_measurement_reflns_used 2974
_cell_measurement_temperature 297.22(10)
_cell_measurement_theta_max 29.6070
_cell_measurement_theta_min 2.9320
_cell_volume 755.66(5)
_computing_cell_refinement
;
CrysAlis PRO (Rigaku OD, 2019)
;
_computing_data_collection
;
CrysAlis PRO (Rigaku OD, 2019)
;
_computing_data_reduction
;
CrysAlis PRO (Rigaku OD, 2019)
;
_computing_molecular_graphics
;
OLEX2 (Dolomanov <i>et al.</i>, 2009)
;
_computing_publication_material
;
OLEX2 (Dolomanov <i>et al.</i>, 2009)
;
_computing_structure_refinement
;
SHELXL2018 (Sheldrick, 2015b)
;
_computing_structure_solution
;
SHELXT (Sheldrick, 2015a)
;
_diffrn_ambient_temperature 297.22(10)
_diffrn_detector 'CCD plate'
_diffrn_detector_area_resol_mean 10.0000
_diffrn_measured_fraction_theta_full 0.997
_diffrn_measured_fraction_theta_max 0.941
_diffrn_measurement_device 'two-circle diffractometer'
_diffrn_measurement_device_type 'XtaLAB Mini II'
_diffrn_measurement_method '\w scans'
_diffrn_radiation_monochromator graphite
_diffrn_radiation_probe x-ray
_diffrn_radiation_type 'Mo K\a'
_diffrn_radiation_wavelength 0.71073
_diffrn_reflns_av_R_equivalents 0.0298
_diffrn_reflns_av_unetI/netI 0.0408
_diffrn_reflns_limit_h_max 10
_diffrn_reflns_limit_h_min -10
_diffrn_reflns_limit_k_max 15
_diffrn_reflns_limit_k_min -16
_diffrn_reflns_limit_l_max 12
_diffrn_reflns_limit_l_min -12
_diffrn_reflns_number 5730
_diffrn_reflns_theta_full 25.242
_diffrn_reflns_theta_max 30.667
_diffrn_reflns_theta_min 2.946
_diffrn_source 'fine-focus sealed X-ray tube'
_exptl_absorpt_coefficient_mu 8.332
_exptl_absorpt_correction_T_max 0.771
_exptl_absorpt_correction_T_min 0.514
_exptl_absorpt_correction_type analytical
_exptl_absorpt_process_details
;
(CrysAlis PRO; Rigaku OD, 2019)
;
_exptl_crystal_colour 'clear dark yellow'
_exptl_crystal_density_diffrn 2.083
_exptl_crystal_description block
_exptl_crystal_F_000 452
_exptl_crystal_size_max 0.258
_exptl_crystal_size_mid 0.152
_exptl_crystal_size_min 0.084
_refine_diff_density_max 0.970
_refine_diff_density_min -0.837
_refine_ls_extinction_coef 0.0042(3)
_refine_ls_extinction_expression Fc^*^=kFc[1+0.001xFc^2^\l^3^/sin(2\q)]^-1/4^
_refine_ls_extinction_method
;
SHELXL2018 (Sheldrick, 2015b)
;
_refine_ls_goodness_of_fit_ref 1.013
_refine_ls_hydrogen_treatment constr
_refine_ls_matrix_type full
_refine_ls_number_parameters 73
_refine_ls_number_reflns 2198
_refine_ls_number_restraints 0
_refine_ls_restrained_S_all 1.013
_refine_ls_R_factor_all 0.0427
_refine_ls_R_factor_gt 0.0255
_refine_ls_shift/su_max 0.000
_refine_ls_shift/su_mean 0.000
_refine_ls_structure_factor_coef Fsqd
_refine_ls_weighting_details 'w=1/[\s^2^(Fo^2^)+(0.0201P)^2^] where P=(Fo^2^+2Fc^2^)/3'
_refine_ls_weighting_scheme calc
_refine_ls_wR_factor_gt 0.0529
_refine_ls_wR_factor_ref 0.0577
_reflns_number_gt 1587
_reflns_number_total 2198
_reflns_threshold_expression 'I > 2\s(I)'
_cod_data_source_file yp3213sup1.cif
_cod_data_source_block I
_cod_depositor_comments 'Adding full bibliography for 2022344.cif.'
_cod_database_code 2022344
_shelx_space_group_comment
;
The symmetry employed for this shelxl refinement is uniquely defined
by the following loop, which should always be used as a source of
symmetry information in preference to the above space-group names.
They are only intended as comments.
;

loop_
_space_group_symop_operation_xyz
'x, y, z'
'-x+1/2, y+1/2, -z+1/2'
'-x, -y, -z'
'x-1/2, -y-1/2, z-1/2'

loop_
_atom_site_type_symbol
_atom_site_label
_atom_site_fract_x
_atom_site_fract_y
_atom_site_fract_z
_atom_site_U_iso_or_equiv
_atom_site_adp_type
_atom_site_calc_flag
_atom_site_occupancy
_atom_site_disorder_assembly
_atom_site_disorder_group
W W1 0.500000 0.500000 0.500000 0.02813(8) Uani d 1 . .
Cl Cl1 0.50132(15) 0.62664(9) 0.29459(12) 0.0478(3) Uani d 1 . .
Cl Cl2 0.18755(13) 0.46261(10) 0.37950(14) 0.0499(3) Uani d 1 . .
O O1 0.5713(3) 0.36274(19) 0.3799(3) 0.0351(6) Uani d 1 . .
C C3 0.4782(5) 0.2489(3) 0.3603(4) 0.0432(9) Uani d 1 . .
H H3A 0.431735 0.231808 0.250967 0.052 Uiso calc 1 . .
H H3B 0.374195 0.252988 0.402553 0.052 Uiso calc 1 . .
C C1 0.7191(5) 0.3719(3) 0.3027(4) 0.0416(9) Uani d 1 . .
H H1A 0.809652 0.311634 0.342222 0.050 Uiso calc 1 . .
H H1B 0.779554 0.446707 0.327048 0.050 Uiso calc 1 . .
C C2 0.6467(5) 0.3597(4) 0.1311(5) 0.0625(13) Uani d 1 . .
H H2A 0.741798 0.378525 0.084061 0.094 Uiso calc 1 . .
H H2B 0.545042 0.411744 0.093420 0.094 Uiso calc 1 . .
H H2C 0.606815 0.281033 0.105847 0.094 Uiso calc 1 . .
C C4 0.6026(5) 0.1521(3) 0.4381(5) 0.0640(13) Uani d 1 . .
H H4A 0.699018 0.142437 0.389573 0.096 Uiso calc 1 . .
H H4B 0.533600 0.081207 0.429453 0.096 Uiso calc 1 . .
H H4C 0.654820 0.170806 0.545233 0.096 Uiso calc 1 . .

loop_
_atom_site_aniso_label
_atom_site_aniso_U_11
_atom_site_aniso_U_22
_atom_site_aniso_U_33
_atom_site_aniso_U_12
_atom_site_aniso_U_13
_atom_site_aniso_U_23
W1 0.02576(11) 0.03029(12) 0.02982(12) -0.00172(8) 0.01026(8) 0.00141(10)
Cl1 0.0638(7) 0.0434(6) 0.0416(6) 0.0016(5) 0.0236(5) 0.0107(5)
Cl2 0.0297(4) 0.0603(6) 0.0569(7) -0.0043(4) 0.0074(5) -0.0078(6)
O1 0.0341(13) 0.0310(13) 0.0466(16) -0.0052(10) 0.0218(12) -0.0061(12)
C3 0.045(2) 0.035(2) 0.052(3) -0.0119(17) 0.016(2) -0.008(2)
C1 0.036(2) 0.044(2) 0.053(3) 0.0007(16) 0.0257(19) -0.002(2)
C2 0.069(3) 0.073(3) 0.053(3) 0.006(2) 0.029(3) -0.003(3)
C4 0.082(3) 0.035(2) 0.075(3) 0.001(2) 0.021(3) 0.004(2)

loop_
_atom_type_symbol
_atom_type_description
_atom_type_scat_dispersion_real
_atom_type_scat_dispersion_imag
_atom_type_scat_source
C C 0.0033 0.0016 'International Tables Vol C Tables 4.2.6.8 and 6.1.1.4'
H H 0.0000 0.0000 'International Tables Vol C Tables 4.2.6.8 and 6.1.1.4'
Cl Cl 0.1484 0.1585 'International Tables Vol C Tables 4.2.6.8 and 6.1.1.4'
O O 0.0106 0.0060 'International Tables Vol C Tables 4.2.6.8 and 6.1.1.4'
W W -0.8490 6.8722 'International Tables Vol C Tables 4.2.6.8 and 6.1.1.4'

loop_
_exptl_crystal_face_index_h
_exptl_crystal_face_index_k
_exptl_crystal_face_index_l
_exptl_crystal_face_perp_dist
-6 12 -1 0.0909
-10 5 6 0.0912
6 8 -10 0.0953
10 -3 -7 0.1184
-1 -12 8 0.0348
-10 -3 2 0.0967
2 -10 -10 0.0433
0 10 9 0.0307
-7 2 -7 0.0851
3 -1 -13 0.0760
-2 -6 -10 0.0605
6 13 -3 0.0961

loop_
_geom_angle_atom_site_label_1
_geom_angle_atom_site_label_2
_geom_angle_atom_site_label_3
_geom_angle_site_symmetry_1
_geom_angle_site_symmetry_3
_geom_angle
_geom_angle_publ_flag
Cl1 W1 Cl1 . 3_666 180.0 y
Cl2 W1 Cl1 . 3_666 91.37(4) y
Cl2 W1 Cl1 3_666 . 91.37(4) ?
Cl2 W1 Cl1 3_666 3_666 88.63(4) ?
Cl2 W1 Cl1 . . 88.63(4) y
Cl2 W1 Cl2 3_666 . 180.0 y
O1 W1 Cl1 3_666 3_666 89.92(7) ?
O1 W1 Cl1 . . 89.92(7) y
O1 W1 Cl1 3_666 . 90.08(7) ?
O1 W1 Cl1 . 3_666 90.08(7) y
O1 W1 Cl2 . 3_666 90.16(7) y
O1 W1 Cl2 3_666 . 90.16(7) ?
O1 W1 Cl2 . . 89.84(7) y
O1 W1 Cl2 3_666 3_666 89.84(7) ?
O1 W1 O1 . 3_666 180.0 y
C3 O1 W1 . . 123.46(18) ?
C3 O1 C1 . . 114.1(2) ?
C1 O1 W1 . . 122.43(19) ?
O1 C3 H3A . . 109.1 ?
O1 C3 H3B . . 109.1 ?
O1 C3 C4 . . 112.6(3) ?
H3A C3 H3B . . 107.8 ?
C4 C3 H3A . . 109.1 ?
C4 C3 H3B . . 109.1 ?
O1 C1 H1A . . 109.2 ?
O1 C1 H1B . . 109.2 ?
O1 C1 C2 . . 111.9(3) ?
H1A C1 H1B . . 107.9 ?
C2 C1 H1A . . 109.2 ?
C2 C1 H1B . . 109.2 ?
C1 C2 H2A . . 109.5 ?
C1 C2 H2B . . 109.5 ?
C1 C2 H2C . . 109.5 ?
H2A C2 H2B . . 109.5 ?
H2A C2 H2C . . 109.5 ?
H2B C2 H2C . . 109.5 ?
C3 C4 H4A . . 109.5 ?
C3 C4 H4B . . 109.5 ?
C3 C4 H4C . . 109.5 ?
H4A C4 H4B . . 109.5 ?
H4A C4 H4C . . 109.5 ?
H4B C4 H4C . . 109.5 ?

loop_
_geom_bond_atom_site_label_1
_geom_bond_atom_site_label_2
_geom_bond_site_symmetry_2
_geom_bond_distance
_geom_bond_publ_flag
W1 Cl1 3_666 2.3586(10) ?
W1 Cl1 . 2.3586(10) y
W1 Cl2 3_666 2.3554(10) ?
W1 Cl2 . 2.3554(10) y
W1 O1 3_666 2.070(2) ?
W1 O1 . 2.070(2) y
O1 C1 . 1.482(3) y
O1 C3 . 1.473(4) y
C3 H3A . 0.9700 ?
C3 H3B . 0.9700 ?
C3 C4 . 1.500(5) ?
C1 H1A . 0.9700 ?
C1 H1B . 0.9700 ?
C1 C2 . 1.497(4) ?
C2 H2A . 0.9600 ?
C2 H2B . 0.9600 ?
C2 H2C . 0.9600 ?
C4 H4A . 0.9600 ?
C4 H4B . 0.9600 ?
C4 H4C . 0.9600 ?

loop_
_geom_torsion_atom_site_label_1
_geom_torsion_atom_site_label_2
_geom_torsion_atom_site_label_3
_geom_torsion_atom_site_label_4
_geom_torsion_site_symmetry_1
_geom_torsion_site_symmetry_2
_geom_torsion_site_symmetry_3
_geom_torsion_site_symmetry_4
_geom_torsion
_geom_torsion_publ_flag
W1 O1 C3 C4 . . . . -115.4(3) ?
W1 O1 C1 C2 . . . . -115.7(3) ?
C3 O1 C1 C2 . . . . 63.1(4) ?
C1 O1 C3 C4 . . . . 65.8(4) ?
